data_4318807
loop_
_publ_author_name
'Alexander A. Kolomeitsev'
'German Bissky'
'Jan Barten'
'Natalya Kalinovich'
'Enno Lork'
'Gerd-Volker R\"oschenthaler'

_publ_section_title
;
 Hexaalkylguanidinium and 2-(Dialkylamino)-1,3-dimethylimidazolinium
 Trimethyldifluorosiliconates and Perfluoroalkoxides. Accidental Isolation
 and Molecular Structure of [C(NMe2)3]+F-.6CH2Cl2
;
_journal_name_full 'Inorganic Chemistry'
_journal_page_first 6118
_journal_page_last 6124
_journal_paper_doi 10.1021/ic020081v
_journal_volume 41
_journal_year 2002
_chemical_formula_sum 'C12 H29 F2 N3 Si'
_chemical_formula_weight 281.47
_chemical_name_systematic
;
 ?
;
_space_group_IT_number 13
_symmetry_cell_setting monoclinic
_symmetry_space_group_name_Hall '-P 2yac'
_symmetry_space_group_name_H-M 'P 1 2/n 1'
_atom_sites_solution_hydrogens geom
_atom_sites_solution_primary direct
_atom_sites_solution_secondary difmap
_audit_creation_method SHELXL-97
_cell_angle_alpha 90.00
_cell_angle_beta 96.99(3)
_cell_angle_gamma 90.00
_cell_formula_units_Z 2
_cell_length_a 9.135(2)
_cell_length_b 8.600(2)
_cell_length_c 10.580(2)
_cell_measurement_reflns_used 8000
_cell_measurement_temperature 173(2)
_cell_measurement_theta_max 26.25
_cell_measurement_theta_min 1.65
_cell_volume 825.0(3)
_computing_cell_refinement 'STOE Cell'
_computing_data_collection 'STOE Expose'
_computing_data_reduction 'STOE Integrate'
_computing_molecular_graphics DIAMOND
_computing_publication_material SHELXL-97
_computing_structure_refinement 'SHELXL-97 (Sheldrick, 1997)'
_computing_structure_solution 'SHELXS-97 (Sheldrick, 1990)'
_diffrn_ambient_temperature 173(2)
_diffrn_measured_fraction_theta_full 0.990
_diffrn_measured_fraction_theta_max 0.990
_diffrn_measurement_device_type 'STOE IPDS'
_diffrn_radiation_monochromator graphite
_diffrn_radiation_source 'fine-focus sealed tube'
_diffrn_radiation_type MoK\a
_diffrn_radiation_wavelength 0.71073
_diffrn_reflns_av_R_equivalents 0.0829
_diffrn_reflns_av_sigmaI/netI 0.0434
_diffrn_reflns_limit_h_max 11
_diffrn_reflns_limit_h_min -11
_diffrn_reflns_limit_k_max 10
_diffrn_reflns_limit_k_min -10
_diffrn_reflns_limit_l_max 13
_diffrn_reflns_limit_l_min -13
_diffrn_reflns_number 11447
_diffrn_reflns_theta_full 26.04
_diffrn_reflns_theta_max 26.04
_diffrn_reflns_theta_min 2.78
_diffrn_standards_decay_% 'random variation +/-2.0'
_exptl_absorpt_coefficient_mu 0.152
_exptl_absorpt_correction_T_max 0.9702
_exptl_absorpt_correction_T_min 0.9278
_exptl_absorpt_correction_type none
_exptl_crystal_colour colourless
_exptl_crystal_density_diffrn 1.133
_exptl_crystal_density_method 'not measured'
_exptl_crystal_description blocks
_exptl_crystal_F_000 308
_exptl_crystal_size_max 0.50
_exptl_crystal_size_mid 0.40
_exptl_crystal_size_min 0.20
_refine_diff_density_max 0.216
_refine_diff_density_min -0.196
_refine_diff_density_rms 0.046
_refine_ls_extinction_method none
_refine_ls_goodness_of_fit_ref 1.070
_refine_ls_hydrogen_treatment mixed
_refine_ls_matrix_type full
_refine_ls_number_parameters 90
_refine_ls_number_reflns 1621
_refine_ls_number_restraints 0
_refine_ls_restrained_S_all 1.070
_refine_ls_R_factor_all 0.0657
_refine_ls_R_factor_gt 0.0496
_refine_ls_shift/su_max 0.000
_refine_ls_shift/su_mean 0.000
_refine_ls_structure_factor_coef Fsqd
_refine_ls_weighting_details 'calc w=1/[\s^2^(Fo^2^)+(0.0804P)^2^+0.1455P] where P=(Fo^2^+2Fc^2^)/3'
_refine_ls_weighting_scheme calc
_refine_ls_wR_factor_gt 0.1377
_refine_ls_wR_factor_ref 0.1456
_reflns_number_gt 1195
_reflns_number_total 1621
_reflns_threshold_expression >2sigma(I)
_cod_data_source_file ic020081v_1.cif
_cod_data_source_block ak21i
_cod_database_code 4318807

loop_
_symmetry_equiv_pos_as_xyz
'x, y, z'
'-x+1/2, y, -z+1/2'
'-x, -y, -z'
'x-1/2, -y, z-1/2'

loop_
_atom_site_label
_atom_site_type_symbol
_atom_site_fract_x
_atom_site_fract_y
_atom_site_fract_z
_atom_site_U_iso_or_equiv
_atom_site_adp_type
_atom_site_occupancy
_atom_site_symmetry_multiplicity
_atom_site_calc_flag
_atom_site_refinement_flags
_atom_site_disorder_assembly
_atom_site_disorder_group
Si1 Si 0.2500 0.25697(11) 0.2500 0.0444(3) Uani 1 2 d S . .
F1 F 0.09519(16) 0.2563(2) 0.33602(14) 0.0583(4) Uani 1 1 d . . .
N1 N 0.1493(2) 0.3658(2) 0.68052(18) 0.0421(5) Uani 1 1 d . . .
N2 N 0.2500 0.1210(3) 0.7500 0.0437(6) Uani 1 2 d S . .
C1 C 0.1407(3) 0.3663(4) 0.1151(3) 0.0603(7) Uani 1 1 d . . .
H1A H 0.0354 0.3440 0.1148 0.084(3) Uiso 1 1 calc R . .
H1B H 0.1722 0.3333 0.0339 0.084(3) Uiso 1 1 calc R . .
H1C H 0.1577 0.4782 0.1266 0.084(3) Uiso 1 1 calc R . .
C2 C 0.2500 0.0386(5) 0.2500 0.0560(8) Uani 1 2 d S . .
H2A H 0.1778 0.0006 0.1808 0.084(3) Uiso 0.50 1 calc PR . .
H2B H 0.2238 0.0006 0.3316 0.084(3) Uiso 0.50 1 calc PR . .
H2C H 0.3484 0.0006 0.2376 0.084(3) Uiso 0.50 1 calc PR . .
C3 C 0.2500 0.2779(3) 0.7500 0.0386(6) Uani 1 2 d S . .
C4 C 0.0011(3) 0.3198(3) 0.6274(3) 0.0513(6) Uani 1 1 d . . .
H4A H -0.0005 0.2983 0.5363 0.084(3) Uiso 1 1 calc R . .
H4B H -0.0681 0.4041 0.6394 0.084(3) Uiso 1 1 calc R . .
H4C H -0.0277 0.2261 0.6709 0.084(3) Uiso 1 1 calc R . .
C5 C 0.1962(3) 0.5296(3) 0.6892(2) 0.0455(5) Uani 1 1 d . . .
H5A H 0.1117 0.5998 0.6963 0.057(4) Uiso 1 1 calc R . .
H5B H 0.2453 0.5606 0.6146 0.057(4) Uiso 1 1 calc R . .
C6 C 0.2021(3) 0.0330(3) 0.6325(2) 0.0459(5) Uani 1 1 d . . .
H6A H 0.1767 0.1065 0.5612 0.057(4) Uiso 1 1 calc R . .
H6B H 0.1125 -0.0276 0.6439 0.057(4) Uiso 1 1 calc R . .
C7 C 0.1781(3) -0.0764(3) 0.9001(2) 0.0568(6) Uani 1 1 d . . .
H7A H 0.2145 -0.1367 0.9761 0.084(3) Uiso 1 1 calc R . .
H7B H 0.1508 -0.1472 0.8286 0.084(3) Uiso 1 1 calc R . .
H7C H 0.0916 -0.0160 0.9168 0.084(3) Uiso 1 1 calc R . .

loop_
_atom_site_aniso_label
_atom_site_aniso_U_11
_atom_site_aniso_U_22
_atom_site_aniso_U_33
_atom_site_aniso_U_23
_atom_site_aniso_U_13
_atom_site_aniso_U_12
Si1 0.0424(5) 0.0487(5) 0.0428(5) 0.000 0.0073(3) 0.000
F1 0.0500(8) 0.0722(10) 0.0543(8) 0.0072(7) 0.0133(6) 0.0080(7)
N1 0.0409(9) 0.0396(9) 0.0439(10) 0.0006(8) -0.0021(7) 0.0010(7)
N2 0.0516(15) 0.0382(13) 0.0391(13) 0.000 -0.0031(11) 0.000
C1 0.0610(15) 0.0637(16) 0.0569(15) 0.0124(12) 0.0105(12) -0.0013(12)
C2 0.0544(19) 0.060(2) 0.0527(19) 0.000 0.0021(15) 0.000
C3 0.0393(14) 0.0393(15) 0.0374(14) 0.000 0.0050(11) 0.000
C4 0.0419(12) 0.0554(14) 0.0545(13) -0.0005(11) -0.0029(10) 0.0014(10)
C5 0.0511(12) 0.0395(11) 0.0457(12) 0.0034(9) 0.0052(10) 0.0032(9)
C6 0.0541(12) 0.0420(11) 0.0402(11) -0.0037(9) -0.0001(9) -0.0026(9)
C7 0.0700(16) 0.0512(14) 0.0492(13) 0.0011(11) 0.0078(11) -0.0064(12)

loop_
_atom_type_symbol
_atom_type_description
_atom_type_scat_dispersion_real
_atom_type_scat_dispersion_imag
_atom_type_scat_source
C C 0.0033 0.0016 'International Tables Vol C Tables 4.2.6.8 and 6.1.1.4'
H H 0.0000 0.0000 'International Tables Vol C Tables 4.2.6.8 and 6.1.1.4'
N N 0.0061 0.0033 'International Tables Vol C Tables 4.2.6.8 and 6.1.1.4'
F F 0.0171 0.0103 'International Tables Vol C Tables 4.2.6.8 and 6.1.1.4'
Si Si 0.0817 0.0704 'International Tables Vol C Tables 4.2.6.8 and 6.1.1.4'

loop_
_geom_angle_atom_site_label_1
_geom_angle_atom_site_label_2
_geom_angle_atom_site_label_3
_geom_angle
_geom_angle_site_symmetry_1
_geom_angle_site_symmetry_3
_geom_angle_publ_flag
F1 Si1 F1 179.62(13) 2 . ?
F1 Si1 C2 89.81(6) 2 . ?
F1 Si1 C2 89.81(6) . . ?
F1 Si1 C1 89.72(10) 2 . ?
F1 Si1 C1 90.47(10) . . ?
C2 Si1 C1 119.83(10) . . ?
F1 Si1 C1 90.47(10) 2 2 ?
F1 Si1 C1 89.72(10) . 2 ?
C2 Si1 C1 119.83(10) . 2 ?
C1 Si1 C1 120.3(2) . 2 ?
C3 N1 C4 127.1(2) . . ?
C3 N1 C5 109.33(18) . . ?
C4 N1 C5 122.27(19) . . ?
C3 N2 C6 120.87(13) . . ?
C3 N2 C6 120.87(13) . 2_556 ?
C6 N2 C6 118.3(3) . 2_556 ?
N1 C3 N1 111.2(3) . 2_556 ?
N1 C3 N2 124.38(13) . . ?
N1 C3 N2 124.38(13) 2_556 . ?
N1 C5 C5 101.87(12) . 2_556 ?
N2 C6 C7 111.22(19) . 2_556 ?

loop_
_geom_bond_atom_site_label_1
_geom_bond_atom_site_label_2
_geom_bond_distance
_geom_bond_site_symmetry_2
_geom_bond_publ_flag
Si1 F1 1.7725(15) 2 ?
Si1 F1 1.7725(15) . ?
Si1 C2 1.878(4) . ?
Si1 C1 1.890(3) . ?
Si1 C1 1.890(3) 2 ?
N1 C3 1.339(2) . ?
N1 C4 1.456(3) . ?
N1 C5 1.471(3) . ?
N2 C3 1.349(4) . ?
N2 C6 1.476(3) . ?
N2 C6 1.476(3) 2_556 ?
C3 N1 1.339(2) 2_556 ?
C5 C5 1.522(5) 2_556 ?
C6 C7 1.514(4) 2_556 ?
C7 C6 1.514(4) 2_556 ?

loop_
_geom_torsion_atom_site_label_1
_geom_torsion_atom_site_label_2
_geom_torsion_atom_site_label_3
_geom_torsion_atom_site_label_4
_geom_torsion
_geom_torsion_site_symmetry_1
_geom_torsion_site_symmetry_2
_geom_torsion_site_symmetry_3
_geom_torsion_site_symmetry_4
_geom_torsion_publ_flag
C4 N1 C3 N1 -158.3(3) . . . 2_556 ?
C5 N1 C3 N1 8.57(11) . . . 2_556 ?
C4 N1 C3 N2 21.7(3) . . . . ?
C5 N1 C3 N2 -171.43(11) . . . . ?
C6 N2 C3 N1 35.62(15) . . . . ?
C6 N2 C3 N1 -144.38(15) 2_556 . . . ?
C6 N2 C3 N1 -144.38(15) . . . 2_556 ?
C6 N2 C3 N1 35.62(15) 2_556 . . 2_556 ?
C3 N1 C5 C5 -21.0(3) . . . 2_556 ?
C4 N1 C5 C5 146.7(2) . . . 2_556 ?
C3 N2 C6 C7 122.96(17) . . . 2_556 ?
C6 N2 C6 C7 -57.04(17) 2_556 . . 2_556 ?
